data_2218980
loop_
_publ_author_name
'Jiang, Lin-Bin'
'Li, Lin'
'Liu, Yao'
'Tian, Na-Na'
'Wan, Jun'

_publ_section_title
;
 2-(1<i>H</i>-Benzotriazol-1-yl)-1-(2-chlorobenzoyl)ethyl
 4-methylbenzoate
;
_journal_coeditor_code DN2368
_journal_issue 8
_journal_name_full 'Acta Crystallographica Section E'
_journal_page_first o1619
_journal_paper_doi 10.1107/S1600536808023222
_journal_volume 64
_journal_year 2008
_chemical_formula_iupac 'C23 H18 Cl N3 O3'
_chemical_formula_moiety 'C23 H18 Cl N3 O3'
_chemical_formula_sum 'C23 H18 Cl N3 O3'
_chemical_formula_weight 419.85
_chemical_name_systematic
;
2-(1<i>H</i>-Benzotriazol-1-yl)-1-(2-chlorobenzoyl)ethyl 4-methylbenzoate
;
_space_group_IT_number 14
_symmetry_cell_setting monoclinic
_symmetry_space_group_name_Hall '-P 2ybc'
_symmetry_space_group_name_H-M 'P 1 21/c 1'
_atom_sites_solution_hydrogens geom
_atom_sites_solution_primary direct
_atom_sites_solution_secondary difmap
_audit_creation_method SHELXL97
_cell_angle_alpha 90.00
_cell_angle_beta 107.8950(10)
_cell_angle_gamma 90.00
_cell_formula_units_Z 4
_cell_length_a 7.9254(7)
_cell_length_b 26.151(2)
_cell_length_c 10.6002(9)
_cell_measurement_reflns_used 2285
_cell_measurement_temperature 293(2)
_cell_measurement_theta_max 21.51
_cell_measurement_theta_min 2.55
_cell_volume 2090.7(3)
_computing_cell_refinement 'SAINT (Siemens, 1996)'
_computing_data_collection 'SMART (Siemens, 1996)'
_computing_data_reduction 'SAINT (Siemens, 1996)'
_computing_molecular_graphics 'SHELXTL (Sheldrick, 2008)'
_computing_publication_material
;
SHELXTL (Sheldrick, 2008), PARST (Nardelli, 1995) and PLATON
(Spek, 2003)
;
_computing_structure_refinement 'SHELXL97 (Sheldrick, 2008)'
_computing_structure_solution 'SHELXS97 (Sheldrick, 2008)'
_diffrn_ambient_temperature 293(2)
_diffrn_detector_area_resol_mean 8.33
_diffrn_measured_fraction_theta_full 0.998
_diffrn_measured_fraction_theta_max 0.998
_diffrn_measurement_device_type 'Siemens SMART 1000 CCD area-detector'
_diffrn_measurement_method \w
_diffrn_radiation_monochromator graphite
_diffrn_radiation_source 'fine-focus sealed tube'
_diffrn_radiation_type MoK\a
_diffrn_radiation_wavelength 0.71073
_diffrn_reflns_av_R_equivalents 0.0316
_diffrn_reflns_av_sigmaI/netI 0.0398
_diffrn_reflns_limit_h_max 9
_diffrn_reflns_limit_h_min -7
_diffrn_reflns_limit_k_max 32
_diffrn_reflns_limit_k_min -31
_diffrn_reflns_limit_l_max 11
_diffrn_reflns_limit_l_min -13
_diffrn_reflns_number 11618
_diffrn_reflns_theta_full 26.04
_diffrn_reflns_theta_max 26.04
_diffrn_reflns_theta_min 2.16
_diffrn_standards_number 0
_exptl_absorpt_coefficient_mu 0.212
_exptl_absorpt_correction_T_max 0.983
_exptl_absorpt_correction_T_min 0.934
_exptl_absorpt_correction_type multi-scan
_exptl_absorpt_process_details '(SADABS; Sheldrick, 1996)'
_exptl_crystal_colour colourless
_exptl_crystal_density_diffrn 1.334
_exptl_crystal_density_method 'not measured'
_exptl_crystal_description plate
_exptl_crystal_F_000 872
_exptl_crystal_size_max 0.31
_exptl_crystal_size_mid 0.17
_exptl_crystal_size_min 0.07
_refine_diff_density_max 0.349
_refine_diff_density_min -0.140
_refine_ls_extinction_method none
_refine_ls_goodness_of_fit_ref 1.018
_refine_ls_hydrogen_treatment constr
_refine_ls_matrix_type full
_refine_ls_number_parameters 271
_refine_ls_number_reflns 4112
_refine_ls_number_restraints 0
_refine_ls_restrained_S_all 1.018
_refine_ls_R_factor_all 0.0940
_refine_ls_R_factor_gt 0.0579
_refine_ls_shift/su_max 0.001
_refine_ls_shift/su_mean 0.000
_refine_ls_structure_factor_coef Fsqd
_refine_ls_weighting_details 'calc w = 1/[\s^2^(Fo^2^)+(0.0736P)^2^+0.3577P] where P=(Fo^2^+2Fc^2^)/3'
_refine_ls_weighting_scheme calc
_refine_ls_wR_factor_gt 0.1367
_refine_ls_wR_factor_ref 0.1552
_reflns_number_gt 2671
_reflns_number_total 4112
_reflns_threshold_expression I>2\s(I)
_cod_data_source_file dn2368.cif
_cod_data_source_block I
_cod_original_sg_symbol_H-M 'P 21/c'
_cod_database_code 2218980
_cod_database_fobs_code 2218980

loop_
_symmetry_equiv_pos_as_xyz
'x, y, z'
'-x, y+1/2, -z+1/2'
'-x, -y, -z'
'x, -y-1/2, z-1/2'

loop_
_atom_site_type_symbol
_atom_site_label
_atom_site_fract_x
_atom_site_fract_y
_atom_site_fract_z
_atom_site_U_iso_or_equiv
_atom_site_adp_type
_atom_site_calc_flag
_atom_site_refinement_flags
_atom_site_occupancy
Cl Cl1 0.45657(13) 0.67700(3) 0.76685(8) 0.0850(3) Uani d . 1
O O2 0.6915(2) 0.85387(6) 0.88074(15) 0.0519(4) Uani d . 1
N N1 0.5321(3) 0.85694(8) 0.61201(19) 0.0494(5) Uani d . 1
C C16 0.7125(3) 0.88114(9) 0.9930(2) 0.0521(6) Uani d . 1
O O1 0.6508(2) 0.76281(7) 0.9880(2) 0.0724(6) Uani d . 1
C C10 0.6819(3) 0.87350(9) 0.5879(2) 0.0447(6) Uani d . 1
C C6 0.3402(3) 0.75625(9) 0.8833(2) 0.0483(6) Uani d . 1
O O3 0.6005(3) 0.88270(8) 1.0475(2) 0.0811(6) Uani d . 1
C C11 0.6356(3) 0.92094(10) 0.5281(2) 0.0518(6) Uani d . 1
N N2 0.4019(3) 0.89243(9) 0.5702(2) 0.0627(6) Uani d . 1
C C17 0.8850(3) 0.90815(9) 1.0357(2) 0.0501(6) Uani d . 1
N N3 0.4614(3) 0.93082(9) 0.5193(2) 0.0679(6) Uani d . 1
C C8 0.5253(3) 0.82806(9) 0.8302(2) 0.0479(6) Uani d . 1
H H8A 0.4285 0.8511 0.8316 0.058 Uiso calc R 1
C C22 1.0019(3) 0.90722(10) 0.9622(3) 0.0606(7) Uani d . 1
H H22A 0.9731 0.8894 0.8825 0.073 Uiso calc R 1
C C15 0.8502(3) 0.85257(11) 0.6109(3) 0.0576(7) Uani d . 1
H H15A 0.8805 0.8207 0.6501 0.069 Uiso calc R 1
C C7 0.5192(3) 0.78034(9) 0.9101(2) 0.0493(6) Uani d . 1
C C9 0.5084(3) 0.81338(10) 0.6880(2) 0.0537(6) Uani d . 1
H H9A 0.5967 0.7877 0.6881 0.064 Uiso calc R 1
H H9B 0.3923 0.7986 0.6467 0.064 Uiso calc R 1
C C20 1.2093(4) 0.95912(10) 1.1248(3) 0.0649(8) Uani d . 1
C C5 0.2118(4) 0.78141(11) 0.9250(3) 0.0644(7) Uani d . 1
H H5A 0.2369 0.8132 0.9659 0.077 Uiso calc R 1
C C1 0.3004(4) 0.70910(10) 0.8229(3) 0.0597(7) Uani d . 1
C C14 0.9684(4) 0.88207(12) 0.5720(3) 0.0689(8) Uani d . 1
H H14A 1.0827 0.8698 0.5857 0.083 Uiso calc R 1
C C2 0.1361(5) 0.68742(13) 0.8019(3) 0.0889(11) Uani d . 1
H H2B 0.1093 0.6560 0.7591 0.107 Uiso calc R 1
C C18 0.9309(4) 0.93510(11) 1.1532(3) 0.0678(8) Uani d . 1
H H18A 0.8530 0.9365 1.2032 0.081 Uiso calc R 1
C C12 0.7585(4) 0.94992(11) 0.4889(3) 0.0681(8) Uani d . 1
H H12A 0.7290 0.9816 0.4483 0.082 Uiso calc R 1
C C13 0.9234(4) 0.92969(12) 0.5129(3) 0.0703(8) Uani d . 1
H H13A 1.0088 0.9483 0.4890 0.084 Uiso calc R 1
C C19 1.0918(4) 0.95997(11) 1.1968(3) 0.0745(9) Uani d . 1
H H19A 1.1214 0.9777 1.2766 0.089 Uiso calc R 1
C C21 1.1613(4) 0.93279(11) 1.0071(3) 0.0698(8) Uani d . 1
H H21A 1.2383 0.9322 0.9563 0.084 Uiso calc R 1
C C23 1.3858(4) 0.98627(13) 1.1738(3) 0.0903(11) Uani d . 1
H H23A 1.4513 0.9809 1.1124 0.135 Uiso calc R 1
H H23B 1.4519 0.9730 1.2591 0.135 Uiso calc R 1
H H23C 1.3663 1.0222 1.1812 0.135 Uiso calc R 1
C C4 0.0476(4) 0.75943(16) 0.9057(4) 0.0883(11) Uani d . 1
H H4B -0.0379 0.7762 0.9338 0.106 Uiso calc R 1
C C3 0.0112(5) 0.71282(17) 0.8449(4) 0.1012(13) Uani d . 1
H H3B -0.0994 0.6980 0.8325 0.121 Uiso calc R 1

loop_
_atom_site_aniso_label
_atom_site_aniso_U_11
_atom_site_aniso_U_22
_atom_site_aniso_U_33
_atom_site_aniso_U_12
_atom_site_aniso_U_13
_atom_site_aniso_U_23
Cl1 0.1093(7) 0.0709(5) 0.0759(5) 0.0079(4) 0.0300(5) -0.0074(4)
O2 0.0451(10) 0.0619(11) 0.0536(10) -0.0130(8) 0.0225(8) -0.0098(8)
N1 0.0367(11) 0.0624(13) 0.0496(11) -0.0072(10) 0.0142(9) 0.0039(10)
C16 0.0540(16) 0.0540(15) 0.0527(15) -0.0025(12) 0.0228(13) -0.0039(12)
O1 0.0438(11) 0.0846(14) 0.0856(14) 0.0002(10) 0.0152(10) 0.0217(11)
C10 0.0345(13) 0.0591(15) 0.0419(12) -0.0108(11) 0.0137(10) -0.0052(11)
C6 0.0427(14) 0.0576(15) 0.0465(13) -0.0047(11) 0.0165(11) 0.0085(11)
O3 0.0696(14) 0.1081(16) 0.0804(14) -0.0179(12) 0.0449(12) -0.0298(12)
C11 0.0471(16) 0.0581(16) 0.0501(14) -0.0084(12) 0.0149(12) -0.0014(11)
N2 0.0390(12) 0.0761(16) 0.0724(15) -0.0028(11) 0.0163(11) 0.0049(12)
C17 0.0545(16) 0.0477(13) 0.0482(14) -0.0009(11) 0.0158(12) -0.0027(11)
N3 0.0504(15) 0.0699(15) 0.0814(16) 0.0030(11) 0.0174(12) 0.0120(12)
C8 0.0378(13) 0.0547(15) 0.0548(14) -0.0090(11) 0.0194(11) -0.0034(11)
C22 0.0516(16) 0.0700(17) 0.0598(16) -0.0093(13) 0.0164(13) -0.0141(13)
C15 0.0457(16) 0.0662(17) 0.0640(16) -0.0009(12) 0.0215(13) -0.0002(13)
C7 0.0443(15) 0.0570(15) 0.0518(14) -0.0008(12) 0.0225(12) -0.0018(12)
C9 0.0494(15) 0.0618(16) 0.0532(14) -0.0150(12) 0.0206(12) -0.0043(12)
C20 0.0551(17) 0.0583(17) 0.0679(18) -0.0077(13) -0.0008(14) 0.0008(14)
C5 0.0508(17) 0.0745(18) 0.0741(18) 0.0048(14) 0.0283(14) 0.0126(15)
C1 0.0618(18) 0.0566(16) 0.0583(16) -0.0050(13) 0.0150(13) 0.0094(13)
C14 0.0421(15) 0.092(2) 0.079(2) -0.0107(15) 0.0283(14) -0.0150(17)
C2 0.078(3) 0.077(2) 0.095(2) -0.0308(19) 0.002(2) 0.0156(18)
C18 0.072(2) 0.0725(19) 0.0608(17) -0.0042(15) 0.0226(15) -0.0104(14)
C12 0.069(2) 0.0677(18) 0.0687(18) -0.0202(15) 0.0221(15) 0.0041(14)
C13 0.064(2) 0.085(2) 0.0726(19) -0.0302(17) 0.0367(16) -0.0098(16)
C19 0.079(2) 0.075(2) 0.0608(18) -0.0149(16) 0.0086(16) -0.0176(15)
C21 0.0545(17) 0.080(2) 0.077(2) -0.0132(15) 0.0236(15) -0.0113(16)
C23 0.065(2) 0.090(2) 0.099(2) -0.0200(17) -0.0015(17) -0.0090(19)
C4 0.0479(19) 0.112(3) 0.112(3) 0.0068(19) 0.0347(18) 0.038(2)
C3 0.048(2) 0.116(3) 0.130(3) -0.026(2) 0.015(2) 0.047(3)

loop_
_atom_type_symbol
_atom_type_description
_atom_type_scat_dispersion_real
_atom_type_scat_dispersion_imag
_atom_type_scat_source
C C 0.0033 0.0016 'International Tables Vol C Tables 4.2.6.8 and 6.1.1.4'
H H 0.0000 0.0000 'International Tables Vol C Tables 4.2.6.8 and 6.1.1.4'
N N 0.0061 0.0033 'International Tables Vol C Tables 4.2.6.8 and 6.1.1.4'
O O 0.0106 0.0060 'International Tables Vol C Tables 4.2.6.8 and 6.1.1.4'
Cl Cl 0.1484 0.1585 'International Tables Vol C Tables 4.2.6.8 and 6.1.1.4'

loop_
_geom_angle_atom_site_label_1
_geom_angle_atom_site_label_2
_geom_angle_atom_site_label_3
_geom_angle
C16 O2 C8 115.37(18)
N2 N1 C10 109.96(19)
N2 N1 C9 120.5(2)
C10 N1 C9 128.9(2)
O3 C16 O2 122.2(2)
O3 C16 C17 125.9(2)
O2 C16 C17 111.9(2)
N1 C10 C11 104.3(2)
N1 C10 C15 133.4(2)
C11 C10 C15 122.3(2)
C1 C6 C5 119.0(2)
C1 C6 C7 122.1(2)
C5 C6 C7 118.9(2)
N3 C11 C10 108.4(2)
N3 C11 C12 130.9(3)
C10 C11 C12 120.7(2)
N3 N2 N1 109.2(2)
C18 C17 C22 118.8(3)
C18 C17 C16 118.9(2)
C22 C17 C16 122.3(2)
N2 N3 C11 108.2(2)
O2 C8 C7 111.28(19)
O2 C8 C9 106.32(18)
C7 C8 C9 109.72(19)
O2 C8 H8A 109.8
C7 C8 H8A 109.8
C9 C8 H8A 109.8
C21 C22 C17 119.9(3)
C21 C22 H22A 120.0
C17 C22 H22A 120.0
C14 C15 C10 115.6(3)
C14 C15 H15A 122.2
C10 C15 H15A 122.2
O1 C7 C6 122.7(2)
O1 C7 C8 121.8(2)
C6 C7 C8 115.5(2)
N1 C9 C8 111.6(2)
N1 C9 H9A 109.3
C8 C9 H9A 109.3
N1 C9 H9B 109.3
C8 C9 H9B 109.3
H9A C9 H9B 108.0
C21 C20 C19 117.8(3)
C21 C20 C23 121.2(3)
C19 C20 C23 121.0(3)
C4 C5 C6 120.3(3)
C4 C5 H5A 119.9
C6 C5 H5A 119.9
C2 C1 C6 120.9(3)
C2 C1 Cl1 118.9(3)
C6 C1 Cl1 120.2(2)
C15 C14 C13 122.3(3)
C15 C14 H14A 118.8
C13 C14 H14A 118.8
C1 C2 C3 119.2(3)
C1 C2 H2B 120.4
C3 C2 H2B 120.4
C19 C18 C17 120.3(3)
C19 C18 H18A 119.9
C17 C18 H18A 119.9
C13 C12 C11 116.9(3)
C13 C12 H12A 121.6
C11 C12 H12A 121.6
C12 C13 C14 122.1(3)
C12 C13 H13A 118.9
C14 C13 H13A 118.9
C20 C19 C18 121.4(3)
C20 C19 H19A 119.3
C18 C19 H19A 119.3
C20 C21 C22 121.8(3)
C20 C21 H21A 119.1
C22 C21 H21A 119.1
C20 C23 H23A 109.5
C20 C23 H23B 109.5
H23A C23 H23B 109.5
C20 C23 H23C 109.5
H23A C23 H23C 109.5
H23B C23 H23C 109.5
C3 C4 C5 119.6(3)
C3 C4 H4B 120.2
C5 C4 H4B 120.2
C4 C3 C2 121.0(3)
C4 C3 H3B 119.5
C2 C3 H3B 119.5

loop_
_geom_bond_atom_site_label_1
_geom_bond_atom_site_label_2
_geom_bond_distance
Cl1 C1 1.744(3)
O2 C16 1.353(3)
O2 C8 1.429(3)
N1 N2 1.357(3)
N1 C10 1.360(3)
N1 C9 1.441(3)
C16 O3 1.200(3)
C16 C17 1.480(3)
O1 C7 1.204(3)
C10 C11 1.390(3)
C10 C15 1.392(3)
C6 C1 1.381(4)
C6 C5 1.392(4)
C6 C7 1.498(3)
C11 N3 1.380(3)
C11 C12 1.394(4)
N2 N3 1.296(3)
C17 C18 1.379(4)
C17 C22 1.382(3)
C8 C7 1.517(3)
C8 C9 1.521(3)
C8 H8A 0.9800
C22 C21 1.378(4)
C22 H22A 0.9300
C15 C14 1.371(4)
C15 H15A 0.9300
C9 H9A 0.9700
C9 H9B 0.9700
C20 C21 1.372(4)
C20 C19 1.374(4)
C20 C23 1.512(4)
C5 C4 1.379(4)
C5 H5A 0.9300
C1 C2 1.374(4)
C14 C13 1.391(4)
C14 H14A 0.9300
C2 C3 1.381(5)
C2 H2B 0.9300
C18 C19 1.378(4)
C18 H18A 0.9300
C12 C13 1.359(4)
C12 H12A 0.9300
C13 H13A 0.9300
C19 H19A 0.9300
C21 H21A 0.9300
C23 H23A 0.9600
C23 H23B 0.9600
C23 H23C 0.9600
C4 C3 1.367(5)
C4 H4B 0.9300
C3 H3B 0.9300

loop_
_geom_torsion_atom_site_label_1
_geom_torsion_atom_site_label_2
_geom_torsion_atom_site_label_3
_geom_torsion_atom_site_label_4
_geom_torsion
C8 O2 C16 O3 1.4(3)
C8 O2 C16 C17 -177.87(19)
N2 N1 C10 C11 -0.5(3)
C9 N1 C10 C11 -170.9(2)
N2 N1 C10 C15 179.8(3)
C9 N1 C10 C15 9.4(4)
N1 C10 C11 N3 0.2(3)
C15 C10 C11 N3 179.9(2)
N1 C10 C11 C12 179.9(2)
C15 C10 C11 C12 -0.4(4)
C10 N1 N2 N3 0.6(3)
C9 N1 N2 N3 171.9(2)
O3 C16 C17 C18 4.8(4)
O2 C16 C17 C18 -176.0(2)
O3 C16 C17 C22 -175.4(3)
O2 C16 C17 C22 3.8(3)
N1 N2 N3 C11 -0.4(3)
C10 C11 N3 N2 0.1(3)
C12 C11 N3 N2 -179.5(3)
C16 O2 C8 C7 -76.5(2)
C16 O2 C8 C9 164.1(2)
C18 C17 C22 C21 0.2(4)
C16 C17 C22 C21 -179.6(2)
N1 C10 C15 C14 -179.6(2)
C11 C10 C15 C14 0.7(4)
C1 C6 C7 O1 -66.6(3)
C5 C6 C7 O1 111.1(3)
C1 C6 C7 C8 112.1(3)
C5 C6 C7 C8 -70.2(3)
O2 C8 C7 O1 -12.9(3)
C9 C8 C7 O1 104.5(3)
O2 C8 C7 C6 168.29(19)
C9 C8 C7 C6 -74.3(3)
N2 N1 C9 C8 -74.9(3)
C10 N1 C9 C8 94.6(3)
O2 C8 C9 N1 -53.5(3)
C7 C8 C9 N1 -174.0(2)
C1 C6 C5 C4 -0.1(4)
C7 C6 C5 C4 -177.9(2)
C5 C6 C1 C2 1.0(4)
C7 C6 C1 C2 178.7(2)
C5 C6 C1 Cl1 178.87(19)
C7 C6 C1 Cl1 -3.4(3)
C10 C15 C14 C13 -0.3(4)
C6 C1 C2 C3 -1.6(5)
Cl1 C1 C2 C3 -179.5(2)
C22 C17 C18 C19 -0.9(4)
C16 C17 C18 C19 178.9(2)
N3 C11 C12 C13 179.2(3)
C10 C11 C12 C13 -0.4(4)
C11 C12 C13 C14 0.8(4)
C15 C14 C13 C12 -0.5(5)
C21 C20 C19 C18 0.3(4)
C23 C20 C19 C18 -179.7(3)
C17 C18 C19 C20 0.6(4)
C19 C20 C21 C22 -0.9(4)
C23 C20 C21 C22 179.0(3)
C17 C22 C21 C20 0.7(4)
C6 C5 C4 C3 -0.2(5)
C5 C4 C3 C2 -0.3(5)
C1 C2 C3 C4 1.2(5)
